data_7046556
loop_
_publ_author_name
'Szkop, Kevin M.'
'Zhu, Diya'
'Longobardi, Lauren E.'
'Heck, Julian'
'Stephan, Douglas W.'

_publ_section_title
;
 Interception of intermediates in phosphine oxidation by mesityl
 nitrile-N-oxide using frustrated Lewis pairs.
;
_journal_issue 27
_journal_name_full 'Dalton transactions (Cambridge, England : 2003)'
_journal_page_first 8933
_journal_page_last 8939
_journal_paper_doi 10.1039/c8dt01717d
_journal_volume 47
_journal_year 2018
_chemical_formula_sum 'C49 H31 B F15 N O P'
_chemical_formula_weight 976.53
_space_group_crystal_system monoclinic
_space_group_IT_number 14
_space_group_name_Hall '-P 2ybc'
_space_group_name_H-M_alt 'P 1 21/c 1'
_symmetry_space_group_name_Hall '-P 2ybc'
_symmetry_space_group_name_H-M 'P 1 21/c 1'
_atom_sites_solution_hydrogens geom
_audit_creation_method SHELXL-2016/6
_audit_update_record
;
2018-06-04 deposited with the CCDC.
2018-06-06 downloaded from the CCDC.
;
_cell_angle_alpha 90
_cell_angle_beta 90.633(5)
_cell_angle_gamma 90
_cell_formula_units_Z 4
_cell_length_a 11.6746(12)
_cell_length_b 17.871(2)
_cell_length_c 20.649(2)
_cell_measurement_reflns_used 9932
_cell_measurement_temperature 123(2)
_cell_measurement_theta_max 24.60
_cell_measurement_theta_min 2.30
_cell_volume 4307.9(8)
_computing_data_collection APEX2-
_computing_molecular_graphics ORTEP-3
_computing_publication_material SHELXT-version
_computing_structure_refinement 'SHELXL-2016/6 (Sheldrick, 2016)'
_computing_structure_solution 'SHELXT 2014/4 (Sheldrick, 2014)'
_diffrn_ambient_temperature 123(2)
_diffrn_measured_fraction_theta_full 0.999
_diffrn_measured_fraction_theta_max 0.986
_diffrn_measurement_device_type 'Bruker APEX-II CCD'
_diffrn_measurement_method '\f and \w scans'
_diffrn_radiation_type MoK\a
_diffrn_radiation_wavelength 0.71073
_diffrn_reflns_av_R_equivalents 0.0616
_diffrn_reflns_av_unetI/netI 0.0525
_diffrn_reflns_Laue_measured_fraction_full 0.999
_diffrn_reflns_Laue_measured_fraction_max 0.986
_diffrn_reflns_limit_h_max 15
_diffrn_reflns_limit_h_min -13
_diffrn_reflns_limit_k_max 23
_diffrn_reflns_limit_k_min -23
_diffrn_reflns_limit_l_max 26
_diffrn_reflns_limit_l_min -26
_diffrn_reflns_number 69776
_diffrn_reflns_point_group_measured_fraction_full 0.999
_diffrn_reflns_point_group_measured_fraction_max 0.986
_diffrn_reflns_theta_full 25.242
_diffrn_reflns_theta_max 27.621
_diffrn_reflns_theta_min 1.507
_exptl_absorpt_coefficient_mu 0.169
_exptl_absorpt_correction_type ?none'
_exptl_crystal_colour colourless
_exptl_crystal_density_diffrn 1.506
_exptl_crystal_description triangular
_exptl_crystal_F_000 1980
_exptl_crystal_size_max 0.160
_exptl_crystal_size_mid 0.140
_exptl_crystal_size_min 0.100
_refine_diff_density_max 0.325
_refine_diff_density_min -0.307
_refine_diff_density_rms 0.053
_refine_ls_extinction_method none
_refine_ls_goodness_of_fit_ref 1.009
_refine_ls_hydrogen_treatment constr
_refine_ls_matrix_type full
_refine_ls_number_parameters 620
_refine_ls_number_reflns 9878
_refine_ls_number_restraints 0
_refine_ls_restrained_S_all 1.009
_refine_ls_R_factor_all 0.0875
_refine_ls_R_factor_gt 0.0472
_refine_ls_shift/su_max 0.001
_refine_ls_shift/su_mean 0.000
_refine_ls_structure_factor_coef Fsqd
_refine_ls_weighting_details 'w=1/[\s^2^(Fo^2^)+(0.0420P)^2^+2.3714P] where P=(Fo^2^+2Fc^2^)/3'
_refine_ls_weighting_scheme calc
_refine_ls_wR_factor_gt 0.0958
_refine_ls_wR_factor_ref 0.1115
_reflns_Friedel_coverage 0.000
_reflns_number_gt 6574
_reflns_number_total 9878
_reflns_threshold_expression 'I > 2\s(I)'
_cod_data_source_file c8dt01717d2.cif
_cod_data_source_block q_a
_cod_depositor_comments 'Adding full bibliography for 7046555--7046558.cif.'
_cod_original_cell_volume 4307.8(8)
_cod_database_code 7046556
_shelx_shelxl_version_number 2016/6
_shelx_space_group_comment
;
The symmetry employed for this shelxl refinement is uniquely defined
by the following loop, which should always be used as a source of
symmetry information in preference to the above space-group names.
They are only intended as comments.
;
_shelx_estimated_absorpt_t_min 0.973
_shelx_estimated_absorpt_t_max 0.983

loop_
_space_group_symop_operation_xyz
'x, y, z'
'-x, y+1/2, -z+1/2'
'-x, -y, -z'
'x, -y-1/2, z-1/2'

loop_
_atom_site_label
_atom_site_type_symbol
_atom_site_fract_x
_atom_site_fract_y
_atom_site_fract_z
_atom_site_U_iso_or_equiv
_atom_site_adp_type
_atom_site_occupancy
_atom_site_site_symmetry_order
_atom_site_calc_flag
_atom_site_refinement_flags_posn
_atom_site_refinement_flags_adp
P1 P 0.24578(4) 0.21301(3) 0.77035(3) 0.01919(12) Uani 1 1 d . .
F002 F 0.40744(10) 0.42955(7) 0.81887(6) 0.0335(3) Uani 1 1 d . .
F003 F 0.59365(11) 0.20026(7) 0.69507(6) 0.0360(3) Uani 1 1 d . .
F004 F 0.79942(11) 0.20703(8) 0.78001(7) 0.0403(3) Uani 1 1 d . .
F005 F 0.49087(11) 0.25982(8) 0.92028(6) 0.0394(3) Uani 1 1 d . .
O1 O 0.46663(11) 0.28395(8) 0.78761(6) 0.0223(3) Uani 1 1 d . .
F007 F 0.86057(12) 0.09416(8) 0.85467(8) 0.0508(4) Uani 1 1 d . .
F008 F 0.73999(14) 0.06075(8) 0.96351(7) 0.0538(4) Uani 1 1 d . .
F009 F 0.41979(13) 0.54128(8) 0.90245(8) 0.0514(4) Uani 1 1 d . .
F00A F 0.73785(12) 0.43850(7) 0.75294(8) 0.0493(4) Uani 1 1 d . .
F00B F 0.69183(13) 0.21238(9) 0.58013(7) 0.0533(4) Uani 1 1 d . .
F00C F 0.60954(15) 0.56272(8) 0.97700(7) 0.0555(4) Uani 1 1 d . .
F00D F 0.55700(13) 0.14693(9) 0.99572(7) 0.0541(4) Uani 1 1 d . .
F00E F 0.78528(12) 0.35846(8) 0.87679(9) 0.0589(5) Uani 1 1 d . .
F00F F 0.84109(13) 0.44683(9) 0.64032(9) 0.0649(5) Uani 1 1 d . .
F00G F 0.82244(13) 0.33325(11) 0.55206(8) 0.0650(5) Uani 1 1 d . .
F00H F 0.79363(15) 0.47149(9) 0.96132(9) 0.0687(5) Uani 1 1 d . .
N1 N 0.41578(13) 0.31159(9) 0.73237(8) 0.0214(4) Uani 1 1 d . .
C00J C 0.25346(16) 0.31498(11) 0.66189(10) 0.0196(4) Uani 1 1 d . .
C00K C 0.17933(16) 0.37660(11) 0.66847(10) 0.0232(4) Uani 1 1 d . .
C00L C 0.27203(17) 0.28327(12) 0.60102(10) 0.0235(4) Uani 1 1 d . .
C00M C 0.13898(16) 0.16563(11) 0.72218(10) 0.0222(4) Uani 1 1 d . .
C1 C 0.31571(15) 0.28468(11) 0.72028(9) 0.0189(4) Uani 1 1 d . .
C00O C 0.17575(16) 0.25816(11) 0.83652(10) 0.0216(4) Uani 1 1 d . .
C00P C 0.12362(17) 0.40385(12) 0.61313(10) 0.0257(5) Uani 1 1 d . .
H00A H 0.072682 0.444987 0.617278 0.031 Uiso 1 1 calc R U
C00Q C 0.14001(17) 0.37304(11) 0.55246(10) 0.0254(5) Uani 1 1 d . .
C00R C 0.33997(16) 0.14274(11) 0.80304(10) 0.0206(4) Uani 1 1 d . .
C00S C -0.03768(18) 0.08696(13) 0.65932(10) 0.0294(5) Uani 1 1 d . .
C00T C 0.23771(18) 0.30910(12) 0.87413(10) 0.0254(5) Uani 1 1 d . .
H00B H 0.314890 0.320336 0.863742 0.031 Uiso 1 1 calc R U
C00U C 0.47036(18) 0.02470(11) 0.85349(11) 0.0273(5) Uani 1 1 d . .
C00V C 0.21540(18) 0.31317(12) 0.54736(10) 0.0265(5) Uani 1 1 d . .
H00C H 0.228670 0.292025 0.505901 0.032 Uiso 1 1 calc R U
C00W C 0.42358(17) 0.10917(12) 0.76557(10) 0.0246(5) Uani 1 1 d . .
H00D H 0.436254 0.125856 0.722561 0.029 Uiso 1 1 calc R U
C00X C -0.04213(18) 0.16437(13) 0.66569(11) 0.0297(5) Uani 1 1 d . .
H00E H -0.106174 0.190799 0.648480 0.036 Uiso 1 1 calc R U
C00Y C 0.04451(17) 0.20363(12) 0.69649(10) 0.0271(5) Uani 1 1 d . .
H00F H 0.039796 0.256530 0.700183 0.033 Uiso 1 1 calc R U
C00Z C 0.50589(18) 0.43550(12) 0.85403(10) 0.0265(5) Uani 1 1 d . .
C010 C 0.48826(18) 0.05132(12) 0.79122(11) 0.0271(5) Uani 1 1 d . .
H01A H 0.546347 0.029241 0.765640 0.033 Uiso 1 1 calc R U
C011 C 0.18716(19) 0.34308(12) 0.92628(10) 0.0307(5) Uani 1 1 d . .
H01B H 0.229779 0.378068 0.951438 0.037 Uiso 1 1 calc R U
C012 C 0.06285(17) 0.24150(12) 0.85254(10) 0.0275(5) Uani 1 1 d . .
H01C H 0.019850 0.206833 0.827264 0.033 Uiso 1 1 calc R U
C013 C 0.32190(18) 0.11717(12) 0.86579(10) 0.0273(5) Uani 1 1 d . .
H01D H 0.265164 0.140019 0.891833 0.033 Uiso 1 1 calc R U
C014 C 0.14446(19) 0.08843(12) 0.71533(11) 0.0306(5) Uani 1 1 d . .
H01E H 0.208393 0.061757 0.732382 0.037 Uiso 1 1 calc R U
C015 C 0.73265(18) 0.19399(12) 0.83179(11) 0.0284(5) Uani 1 1 d . .
C016 C 0.63834(17) 0.23839(11) 0.84440(10) 0.0252(5) Uani 1 1 d . .
C017 C 0.1587(2) 0.41459(13) 0.73228(11) 0.0352(6) Uani 1 1 d . .
H01F H 0.231586 0.420009 0.755843 0.053 Uiso 1 1 calc R U
H01G H 0.105917 0.384390 0.757975 0.053 Uiso 1 1 calc R U
H01H H 0.125280 0.464141 0.724590 0.053 Uiso 1 1 calc R U
C018 C 0.38655(18) 0.05848(12) 0.89026(11) 0.0305(5) Uani 1 1 d . .
H01I H 0.373145 0.041104 0.932993 0.037 Uiso 1 1 calc R U
C019 C 0.0572(2) 0.05012(13) 0.68374(11) 0.0349(5) Uani 1 1 d . .
H01J H 0.062732 -0.002603 0.678804 0.042 Uiso 1 1 calc R U
C01A C 0.0799(2) 0.40485(13) 0.49368(11) 0.0348(5) Uani 1 1 d . .
H01K H 0.076583 0.366834 0.459501 0.052 Uiso 1 1 calc R U
H01L H 0.122172 0.448581 0.478139 0.052 Uiso 1 1 calc R U
H01M H 0.002001 0.419809 0.505151 0.052 Uiso 1 1 calc R U
C01B C 0.0744(2) 0.32701(14) 0.94281(11) 0.0346(6) Uani 1 1 d . .
C01C C 0.58263(18) 0.21943(12) 0.90099(11) 0.0289(5) Uani 1 1 d . .
C01D C 0.65016(17) 0.26464(13) 0.68292(11) 0.0296(5) Uani 1 1 d . .
C01E C 0.01410(18) 0.27578(14) 0.90540(11) 0.0348(6) Uani 1 1 d . .
H01N H -0.062613 0.263973 0.916375 0.042 Uiso 1 1 calc R U
C01F C 0.59363(18) 0.38437(12) 0.84573(11) 0.0280(5) Uani 1 1 d . .
C01G C 0.65606(16) 0.31933(12) 0.73065(11) 0.0255(5) Uani 1 1 d . .
C01H C 0.6154(2) 0.16140(14) 0.94145(11) 0.0360(6) Uani 1 1 d . .
C01I C 0.76760(19) 0.13475(12) 0.87067(12) 0.0339(6) Uani 1 1 d . .
C01J C 0.5095(2) 0.49527(13) 0.89662(11) 0.0335(5) Uani 1 1 d . .
C01K C 0.7082(2) 0.11835(13) 0.92554(12) 0.0369(6) Uani 1 1 d . .
C01L C 0.6058(2) 0.50635(13) 0.93357(11) 0.0391(6) Uani 1 1 d . .
C01M C 0.5400(2) -0.03962(13) 0.88023(13) 0.0395(6) Uani 1 1 d . .
H01O H 0.533241 -0.040919 0.927476 0.059 Uiso 1 1 calc R U
H01P H 0.620547 -0.032997 0.868664 0.059 Uiso 1 1 calc R U
H01Q H 0.511409 -0.086729 0.861900 0.059 Uiso 1 1 calc R U
C01N C 0.3525(2) 0.21837(13) 0.59239(11) 0.0375(6) Uani 1 1 d . .
H01R H 0.428634 0.231880 0.609145 0.056 Uiso 1 1 calc R U
H01S H 0.357683 0.206041 0.546272 0.056 Uiso 1 1 calc R U
H01T H 0.323735 0.174912 0.616148 0.056 Uiso 1 1 calc R U
C01O C 0.70144(19) 0.26847(15) 0.62317(12) 0.0375(6) Uani 1 1 d . .
C01P C 0.72222(18) 0.38003(12) 0.71212(12) 0.0335(5) Uani 1 1 d . .
C01Q C 0.77755(19) 0.38605(15) 0.65321(14) 0.0431(7) Uani 1 1 d . .
C01R C -0.1352(2) 0.04479(15) 0.62761(13) 0.0460(7) Uani 1 1 d . .
H01U H -0.160835 0.071677 0.588711 0.069 Uiso 1 1 calc R U
H01V H -0.198801 0.040711 0.657954 0.069 Uiso 1 1 calc R U
H01W H -0.109164 -0.005402 0.615552 0.069 Uiso 1 1 calc R U
C01S C 0.6896(2) 0.40089(13) 0.88330(13) 0.0390(6) Uani 1 1 d . .
C01T C 0.7673(2) 0.32978(17) 0.60875(13) 0.0437(7) Uani 1 1 d . .
C01U C 0.6971(2) 0.45972(14) 0.92632(13) 0.0438(7) Uani 1 1 d . .
C01V C 0.0220(3) 0.36287(19) 1.00129(13) 0.0606(9) Uani 1 1 d . .
H01X H 0.022061 0.417364 0.996001 0.091 Uiso 1 1 calc R U
H01Y H 0.066667 0.349423 1.040020 0.091 Uiso 1 1 calc R U
H01Z H -0.056963 0.345194 1.005962 0.091 Uiso 1 1 calc R U
B1 B 0.58934(19) 0.30881(13) 0.79973(12) 0.0244(5) Uani 1 1 d . .

loop_
_atom_site_aniso_label
_atom_site_aniso_U_11
_atom_site_aniso_U_22
_atom_site_aniso_U_33
_atom_site_aniso_U_23
_atom_site_aniso_U_13
_atom_site_aniso_U_12
P1 0.0180(2) 0.0187(3) 0.0209(3) -0.0015(2) -0.0008(2) 0.0002(2)
F002 0.0275(6) 0.0279(7) 0.0449(8) -0.0014(6) -0.0086(6) 0.0017(5)
F003 0.0365(7) 0.0335(7) 0.0380(8) -0.0050(6) 0.0043(6) -0.0098(6)
F004 0.0305(7) 0.0443(8) 0.0464(9) 0.0087(7) 0.0041(6) 0.0107(6)
F005 0.0364(7) 0.0495(9) 0.0324(8) 0.0043(6) 0.0026(6) 0.0050(6)
O1 0.0208(7) 0.0225(7) 0.0234(8) 0.0026(6) -0.0050(6) -0.0019(6)
F007 0.0467(9) 0.0354(8) 0.0701(11) 0.0031(7) -0.0127(7) 0.0175(7)
F008 0.0732(11) 0.0316(8) 0.0559(10) 0.0174(7) -0.0301(8) -0.0022(7)
F009 0.0572(9) 0.0321(8) 0.0649(11) -0.0119(7) 0.0024(8) 0.0092(7)
F00A 0.0406(8) 0.0272(8) 0.0802(11) 0.0013(7) 0.0086(7) -0.0105(6)
F00B 0.0512(9) 0.0746(11) 0.0341(8) -0.0079(8) 0.0035(7) 0.0031(8)
F00C 0.0928(12) 0.0327(8) 0.0406(9) -0.0097(7) -0.0116(8) -0.0125(8)
F00D 0.0639(10) 0.0633(11) 0.0349(9) 0.0190(7) -0.0033(7) -0.0106(8)
F00E 0.0367(8) 0.0388(9) 0.1004(13) -0.0118(8) -0.0369(8) 0.0053(7)
F00F 0.0436(9) 0.0491(10) 0.1025(14) 0.0378(10) 0.0229(9) -0.0050(7)
F00G 0.0530(9) 0.0941(14) 0.0483(10) 0.0338(9) 0.0199(8) 0.0110(9)
F00H 0.0784(12) 0.0462(10) 0.0801(12) -0.0065(9) -0.0555(10) -0.0103(8)
N1 0.0208(8) 0.0207(9) 0.0227(9) -0.0015(7) -0.0022(7) 0.0020(7)
C00J 0.0178(9) 0.0193(10) 0.0217(11) 0.0013(8) -0.0007(8) -0.0015(8)
C00K 0.0229(10) 0.0207(11) 0.0260(12) -0.0023(9) -0.0017(8) -0.0008(8)
C00L 0.0242(10) 0.0231(11) 0.0233(11) -0.0019(9) 0.0003(8) 0.0014(9)
C00M 0.0210(10) 0.0238(11) 0.0217(11) -0.0015(9) -0.0002(8) -0.0024(8)
C1 0.0194(9) 0.0182(10) 0.0191(10) -0.0033(8) 0.0013(8) 0.0015(8)
C00O 0.0230(10) 0.0214(10) 0.0203(11) 0.0005(8) 0.0015(8) 0.0051(8)
C00P 0.0245(10) 0.0215(11) 0.0311(12) -0.0010(9) -0.0023(9) 0.0028(9)
C00Q 0.0279(11) 0.0215(11) 0.0267(12) 0.0013(9) -0.0041(9) -0.0027(9)
C00R 0.0203(9) 0.0181(10) 0.0231(11) 0.0000(8) -0.0031(8) -0.0017(8)
C00S 0.0306(11) 0.0361(13) 0.0215(12) 0.0033(10) -0.0006(9) -0.0131(10)
C00T 0.0275(11) 0.0242(11) 0.0247(12) -0.0002(9) 0.0002(9) 0.0009(9)
C00U 0.0279(11) 0.0187(10) 0.0352(13) -0.0014(9) -0.0069(9) -0.0013(9)
C00V 0.0325(11) 0.0256(11) 0.0213(11) -0.0042(9) -0.0019(9) 0.0027(9)
C00W 0.0242(10) 0.0250(11) 0.0245(12) -0.0015(9) 0.0018(9) -0.0005(9)
C00X 0.0245(11) 0.0356(13) 0.0290(13) 0.0011(10) -0.0039(9) -0.0016(9)
C00Y 0.0259(10) 0.0258(12) 0.0295(12) -0.0025(9) -0.0018(9) 0.0009(9)
C00Z 0.0295(11) 0.0238(11) 0.0261(12) 0.0047(9) -0.0062(9) -0.0033(9)
C010 0.0254(10) 0.0231(11) 0.0328(13) -0.0063(10) 0.0011(9) 0.0031(9)
C011 0.0389(12) 0.0279(12) 0.0251(12) -0.0041(10) -0.0043(10) 0.0048(10)
C012 0.0236(10) 0.0306(12) 0.0284(12) -0.0003(10) -0.0002(9) 0.0013(9)
C013 0.0275(11) 0.0294(12) 0.0250(12) -0.0003(9) 0.0038(9) 0.0033(9)
C014 0.0305(12) 0.0229(11) 0.0384(14) 0.0013(10) -0.0069(10) -0.0017(9)
C015 0.0269(11) 0.0246(11) 0.0335(13) 0.0012(10) -0.0059(10) -0.0016(9)
C016 0.0241(10) 0.0236(11) 0.0277(12) 0.0003(9) -0.0068(9) -0.0041(9)
C017 0.0443(14) 0.0322(13) 0.0291(13) -0.0072(10) -0.0037(10) 0.0172(11)
C018 0.0342(12) 0.0299(12) 0.0274(12) 0.0051(10) -0.0026(10) 0.0012(10)
C019 0.0402(13) 0.0244(12) 0.0398(14) -0.0013(10) -0.0074(11) -0.0100(10)
C01A 0.0421(13) 0.0318(13) 0.0303(13) 0.0009(10) -0.0065(10) 0.0087(11)
C01B 0.0379(13) 0.0430(14) 0.0230(12) -0.0021(10) 0.0036(10) 0.0152(11)
C01C 0.0267(11) 0.0303(12) 0.0297(12) 0.0003(10) -0.0061(9) -0.0014(10)
C01D 0.0222(10) 0.0333(13) 0.0332(13) 0.0074(10) -0.0018(9) -0.0009(9)
C01E 0.0242(11) 0.0478(15) 0.0327(13) -0.0008(11) 0.0061(10) 0.0058(10)
C01F 0.0285(11) 0.0225(11) 0.0327(13) 0.0022(9) -0.0087(9) -0.0026(9)
C01G 0.0177(10) 0.0256(11) 0.0332(13) 0.0076(9) -0.0040(9) 0.0013(8)
C01H 0.0446(14) 0.0379(14) 0.0254(13) 0.0094(11) -0.0087(11) -0.0140(11)
C01I 0.0332(12) 0.0221(11) 0.0460(15) -0.0005(10) -0.0159(11) 0.0027(10)
C01J 0.0425(13) 0.0241(12) 0.0338(13) 0.0015(10) 0.0001(11) 0.0004(10)
C01K 0.0453(14) 0.0235(12) 0.0416(15) 0.0078(11) -0.0223(12) -0.0043(11)
C01L 0.0665(17) 0.0227(12) 0.0280(13) -0.0011(10) -0.0092(12) -0.0097(12)
C01M 0.0424(14) 0.0277(13) 0.0481(16) 0.0010(11) -0.0090(12) 0.0090(11)
C01N 0.0489(14) 0.0360(13) 0.0276(13) -0.0064(10) -0.0016(11) 0.0181(11)
C01O 0.0299(12) 0.0486(16) 0.0340(14) 0.0068(12) -0.0032(10) 0.0054(11)
C01P 0.0235(11) 0.0242(12) 0.0526(16) 0.0079(11) -0.0026(10) 0.0013(9)
C01Q 0.0251(12) 0.0380(15) 0.0663(19) 0.0293(14) 0.0080(12) 0.0026(11)
C01R 0.0467(15) 0.0490(16) 0.0420(15) 0.0075(13) -0.0159(12) -0.0241(13)
C01S 0.0380(13) 0.0258(12) 0.0527(16) -0.0008(11) -0.0197(12) 0.0016(10)
C01T 0.0305(12) 0.0603(19) 0.0404(16) 0.0230(14) 0.0074(11) 0.0101(12)
C01U 0.0526(16) 0.0327(14) 0.0454(16) 0.0020(12) -0.0292(13) -0.0079(12)
C01V 0.0568(18) 0.085(2) 0.0405(17) -0.0222(16) 0.0100(14) 0.0180(16)
B1 0.0199(11) 0.0224(12) 0.0307(14) 0.0018(10) -0.0049(10) -0.0009(9)

loop_
_atom_type_symbol
_atom_type_description
_atom_type_scat_dispersion_real
_atom_type_scat_dispersion_imag
_atom_type_scat_source
C C 0.0033 0.0016 'International Tables Vol C Tables 4.2.6.8 and 6.1.1.4'
H H 0.0000 0.0000 'International Tables Vol C Tables 4.2.6.8 and 6.1.1.4'
B B 0.0013 0.0007 'International Tables Vol C Tables 4.2.6.8 and 6.1.1.4'
N N 0.0061 0.0033 'International Tables Vol C Tables 4.2.6.8 and 6.1.1.4'
O O 0.0106 0.0060 'International Tables Vol C Tables 4.2.6.8 and 6.1.1.4'
F F 0.0171 0.0103 'International Tables Vol C Tables 4.2.6.8 and 6.1.1.4'
P P 0.1023 0.0942 'International Tables Vol C Tables 4.2.6.8 and 6.1.1.4'

loop_
_geom_angle_atom_site_label_1
_geom_angle_atom_site_label_2
_geom_angle_atom_site_label_3
_geom_angle
C00O P1 C00R 108.11(9)
C00O P1 C00M 108.32(9)
C00R P1 C00M 107.25(9)
C00O P1 C1 108.88(9)
C00R P1 C1 115.07(9)
C00M P1 C1 109.01(9)
N1 O1 B1 115.50(15)
C1 N1 O1 114.26(16)
C00L C00J C00K 120.36(18)
C00L C00J C1 119.81(17)
C00K C00J C1 119.80(18)
C00P C00K C00J 118.36(19)
C00P C00K C017 118.81(18)
C00J C00K C017 122.82(18)
C00V C00L C00J 118.92(18)
C00V C00L C01N 119.60(19)
C00J C00L C01N 121.48(18)
C014 C00M C00Y 118.82(19)
C014 C00M P1 119.47(16)
C00Y C00M P1 121.44(16)
N1 C1 C00J 116.86(17)
N1 C1 P1 123.95(15)
C00J C1 P1 119.18(13)
C00T C00O C012 119.55(19)
C00T C00O P1 118.73(15)
C012 C00O P1 121.68(16)
C00Q C00P C00K 122.30(19)
C00Q C00P H00A 118.9
C00K C00P H00A 118.9
C00P C00Q C00V 117.97(19)
C00P C00Q C01A 120.77(19)
C00V C00Q C01A 121.2(2)
C00W C00R C013 119.44(19)
C00W C00R P1 121.60(16)
C013 C00R P1 118.74(15)
C019 C00S C00X 118.10(19)
C019 C00S C01R 121.3(2)
C00X C00S C01R 120.6(2)
C011 C00T C00O 120.0(2)
C011 C00T H00B 120.0
C00O C00T H00B 120.0
C018 C00U C010 118.23(19)
C018 C00U C01M 120.9(2)
C010 C00U C01M 120.9(2)
C00Q C00V C00L 122.1(2)
C00Q C00V H00C 119.0
C00L C00V H00C 119.0
C010 C00W C00R 119.6(2)
C010 C00W H00D 120.2
C00R C00W H00D 120.2
C00Y C00X C00S 121.4(2)
C00Y C00X H00E 119.3
C00S C00X H00E 119.3
C00X C00Y C00M 120.0(2)
C00X C00Y H00F 120.0
C00M C00Y H00F 120.0
F002 C00Z C01J 114.83(19)
F002 C00Z C01F 120.35(19)
C01J C00Z C01F 124.8(2)
C00W C010 C00U 121.6(2)
C00W C010 H01A 119.2
C00U C010 H01A 119.2
C00T C011 C01B 121.0(2)
C00T C011 H01B 119.5
C01B C011 H01B 119.5
C01E C012 C00O 119.5(2)
C01E C012 H01C 120.3
C00O C012 H01C 120.3
C018 C013 C00R 120.0(2)
C018 C013 H01D 120.0
C00R C013 H01D 120.0
C019 C014 C00M 120.3(2)
C019 C014 H01E 119.8
C00M C014 H01E 119.8
F004 C015 C016 121.15(19)
F004 C015 C01I 114.9(2)
C016 C015 C01I 123.9(2)
C015 C016 C01C 113.59(19)
C015 C016 B1 126.92(19)
C01C C016 B1 119.49(19)
C00K C017 H01F 109.5
C00K C017 H01G 109.5
H01F C017 H01G 109.5
C00K C017 H01H 109.5
H01F C017 H01H 109.5
H01G C017 H01H 109.5
C00U C018 C013 121.1(2)
C00U C018 H01I 119.5
C013 C018 H01I 119.5
C00S C019 C014 121.3(2)
C00S C019 H01J 119.3
C014 C019 H01J 119.3
C00Q C01A H01K 109.5
C00Q C01A H01L 109.5
H01K C01A H01L 109.5
C00Q C01A H01M 109.5
H01K C01A H01M 109.5
H01L C01A H01M 109.5
C01E C01B C011 118.4(2)
C01E C01B C01V 121.4(2)
C011 C01B C01V 120.2(2)
F005 C01C C01H 115.8(2)
F005 C01C C016 119.84(19)
C01H C01C C016 124.3(2)
F003 C01D C01O 115.2(2)
F003 C01D C01G 119.19(19)
C01O C01D C01G 125.5(2)
C012 C01E C01B 121.5(2)
C012 C01E H01N 119.2
C01B C01E H01N 119.2
C00Z C01F C01S 112.6(2)
C00Z C01F B1 126.38(18)
C01S C01F B1 120.97(19)
C01P C01G C01D 112.2(2)
C01P C01G B1 126.8(2)
C01D C01G B1 121.00(18)
F00D C01H C01K 120.1(2)
F00D C01H C01C 120.6(2)
C01K C01H C01C 119.3(2)
F007 C01I C01K 120.3(2)
F007 C01I C015 120.0(2)
C01K C01I C015 119.7(2)
F009 C01J C01L 120.0(2)
F009 C01J C00Z 120.9(2)
C01L C01J C00Z 119.1(2)
F008 C01K C01I 120.6(2)
F008 C01K C01H 120.2(2)
C01I C01K C01H 119.2(2)
F00C C01L C01U 120.6(2)
F00C C01L C01J 120.0(2)
C01U C01L C01J 119.3(2)
C00U C01M H01O 109.5
C00U C01M H01P 109.5
H01O C01M H01P 109.5
C00U C01M H01Q 109.5
H01O C01M H01Q 109.5
H01P C01M H01Q 109.5
C00L C01N H01R 109.5
C00L C01N H01S 109.5
H01R C01N H01S 109.5
C00L C01N H01T 109.5
H01R C01N H01T 109.5
H01S C01N H01T 109.5
F00B C01O C01T 119.6(2)
F00B C01O C01D 121.4(2)
C01T C01O C01D 118.9(2)
F00A C01P C01Q 115.2(2)
F00A C01P C01G 120.2(2)
C01Q C01P C01G 124.6(2)
F00F C01Q C01T 120.4(2)
F00F C01Q C01P 120.0(3)
C01T C01Q C01P 119.6(2)
C00S C01R H01U 109.5
C00S C01R H01V 109.5
H01U C01R H01V 109.5
C00S C01R H01W 109.5
H01U C01R H01W 109.5
H01V C01R H01W 109.5
F00E C01S C01U 116.3(2)
F00E C01S C01F 119.1(2)
C01U C01S C01F 124.6(2)
F00G C01T C01Q 120.8(2)
F00G C01T C01O 120.0(3)
C01Q C01T C01O 119.1(2)
F00H C01U C01L 119.7(2)
F00H C01U C01S 120.7(2)
C01L C01U C01S 119.5(2)
C01B C01V H01X 109.5
C01B C01V H01Y 109.5
H01X C01V H01Y 109.5
C01B C01V H01Z 109.5
H01X C01V H01Z 109.5
H01Y C01V H01Z 109.5
O1 B1 C01G 110.23(17)
O1 B1 C01F 110.90(17)
C01G B1 C01F 113.20(18)
O1 B1 C016 100.88(16)
C01G B1 C016 113.93(17)
C01F B1 C016 107.02(17)

loop_
_geom_bond_atom_site_label_1
_geom_bond_atom_site_label_2
_geom_bond_distance
P1 C00O 1.792(2)
P1 C00R 1.796(2)
P1 C00M 1.798(2)
P1 C1 1.842(2)
F002 C00Z 1.357(2)
F003 C01D 1.351(2)
F004 C015 1.350(3)
F005 C01C 1.355(2)
O1 N1 1.372(2)
O1 B1 1.518(3)
F007 C01I 1.350(3)
F008 C01K 1.344(2)
F009 C01J 1.338(3)
F00A C01P 1.354(3)
F00B C01O 1.344(3)
F00C C01L 1.349(3)
F00D C01H 1.343(3)
F00E C01S 1.358(3)
F00F C01Q 1.344(3)
F00G C01T 1.343(3)
F00H C01U 1.349(3)
N1 C1 1.285(2)
C00J C00L 1.398(3)
C00J C00K 1.408(3)
C00J C1 1.502(3)
C00K C00P 1.396(3)
C00K C017 1.504(3)
C00L C00V 1.391(3)
C00L C01N 1.505(3)
C00M C014 1.388(3)
C00M C00Y 1.395(3)
C00O C00T 1.394(3)
C00O C012 1.395(3)
C00P C00Q 1.384(3)
C00P H00A 0.9500
C00Q C00V 1.390(3)
C00Q C01A 1.506(3)
C00R C00W 1.389(3)
C00R C013 1.392(3)
C00S C019 1.379(3)
C00S C00X 1.391(3)
C00S C01R 1.508(3)
C00T C011 1.375(3)
C00T H00B 0.9500
C00U C018 1.384(3)
C00U C010 1.389(3)
C00U C01M 1.509(3)
C00V H00C 0.9500
C00W C010 1.382(3)
C00W H00D 0.9500
C00X C00Y 1.380(3)
C00X H00E 0.9500
C00Y H00F 0.9500
C00Z C01J 1.384(3)
C00Z C01F 1.385(3)
C010 H01A 0.9500
C011 C01B 1.394(3)
C011 H01B 0.9500
C012 C01E 1.380(3)
C012 H01C 0.9500
C013 C018 1.385(3)
C013 H01D 0.9500
C014 C019 1.385(3)
C014 H01E 0.9500
C015 C016 1.384(3)
C015 C01I 1.387(3)
C016 C01C 1.386(3)
C016 B1 1.658(3)
C017 H01F 0.9800
C017 H01G 0.9800
C017 H01H 0.9800
C018 H01I 0.9500
C019 H01J 0.9500
C01A H01K 0.9800
C01A H01L 0.9800
C01A H01M 0.9800
C01B C01E 1.385(3)
C01B C01V 1.503(3)
C01C C01H 1.383(3)
C01D C01O 1.379(3)
C01D C01G 1.389(3)
C01E H01N 0.9500
C01F C01S 1.388(3)
C01F B1 1.651(3)
C01G C01P 1.388(3)
C01G B1 1.644(3)
C01H C01K 1.372(4)
C01I C01K 1.367(4)
C01J C01L 1.366(3)
C01L C01U 1.363(4)
C01M H01O 0.9800
C01M H01P 0.9800
C01M H01Q 0.9800
C01N H01R 0.9800
C01N H01S 0.9800
C01N H01T 0.9800
C01O C01T 1.373(4)
C01P C01Q 1.388(4)
C01Q C01T 1.366(4)
C01R H01U 0.9800
C01R H01V 0.9800
C01R H01W 0.9800
C01S C01U 1.378(3)
C01V H01X 0.9800
C01V H01Y 0.9800
C01V H01Z 0.9800
